data_1566353
loop_
_publ_author_name
'Bing, Jade A.'
'Schley, Nathan D.'
'Johnston, Jeffrey N.'

_publ_section_title
;
 Fluorine-induced diastereodivergence discovered in an equally rare
 enantioselective syn-aza-Henry reaction
;
_journal_name_full 'Chemical Science'
_journal_paper_doi 10.1039/D1SC05910F
_journal_year 2022
_chemical_absolute_configuration ad
_chemical_formula_moiety 'C20 H31 F N2 O4'
_chemical_formula_sum 'C20 H31 F N2 O4'
_chemical_formula_weight 382.47
_space_group_crystal_system hexagonal
_space_group_IT_number 169
_space_group_name_Hall 'P 61'
_space_group_name_H-M_alt 'P 61'
_atom_sites_solution_hydrogens geom
_atom_sites_solution_primary dual
_audit_creation_date 2019-08-16
_audit_creation_method
;
Olex2 1.2
(compiled 2018.05.29 svn.r3508 for OlexSys, GUI svn.r5506)
;
_audit_update_record
;
2021-10-26 deposited with the CCDC.	2022-02-03 downloaded from the CCDC.
;
_cell_angle_alpha 90
_cell_angle_beta 90
_cell_angle_gamma 120
_cell_formula_units_Z 6
_cell_length_a 11.84190(10)
_cell_length_b 11.84190(10)
_cell_length_c 27.22040(10)
_cell_measurement_reflns_used 31810
_cell_measurement_temperature 100.01(10)
_cell_measurement_theta_max 72.1010
_cell_measurement_theta_min 4.2960
_cell_volume 3305.73(4)
_computing_cell_refinement 'CrysAlisPro 1.171.38.46 (Rigaku OD, 2015)'
_computing_data_collection 'CrysAlisPro 1.171.38.46 (Rigaku OD, 2015)'
_computing_data_reduction 'CrysAlisPro 1.171.38.46 (Rigaku OD, 2015)'
_computing_molecular_graphics 'Olex2 (Dolomanov et al., 2009)'
_computing_publication_material 'Olex2 (Dolomanov et al., 2009)'
_computing_structure_refinement 'ShelXL (Sheldrick, 2015)'
_computing_structure_solution 'ShelXT (Sheldrick, 2015)'
_diffrn_ambient_environment N~2~
_diffrn_ambient_temperature 100.01(10)
_diffrn_detector 'CCD plate'
_diffrn_detector_area_resol_mean 8.1506
_diffrn_detector_type EosS2
_diffrn_measured_fraction_theta_full 1.000
_diffrn_measured_fraction_theta_max 1.000
_diffrn_measurement_details
;
List of Runs (angles in degrees, time in seconds):

  # Type    Start    End  Width  t~exp~   \w     \q     \k     \f   Frames
#--------------------------------------------------------------------------
  1  \w   -104.00 -10.00   1.00    1.50    --  -36.45 -77.00  90.00   94
  2  \w   -104.00 -20.00   1.00    1.50    --  -36.45 -57.00-150.00   84
  3  \w    -53.00  31.00   1.00    1.50    --  -36.45  57.00-180.00   84
  4  \w   -104.00 -20.00   1.00    1.50    --  -36.45 -57.00 -90.00   84
  5  \w    -31.00  53.00   1.00    1.50    --   36.45 -57.00  60.00   84
  6  \w     18.00 106.00   1.00    1.50    --   36.45  38.00-180.00   88
  7  \w      7.00 108.00   1.00    1.50    --   36.45  19.00-180.00  101
  8  \w     39.00 130.00   1.00    5.00    --  108.65 -30.00 -60.00   91
  9  \w     91.00 176.00   1.00    5.00    --  108.65  61.00 120.00   85
 10  \w     70.00 178.00   1.00    5.00    --  108.65  15.00-180.00  108
 11  \w     91.00 176.00   1.00    5.00    --  108.65  61.00-150.00   85
 12  \w     40.00 126.00   1.00    5.00    --  108.65 -45.00  30.00   86
 13  \w     82.00 176.00   1.00    5.00    --  108.65  77.00  90.00   94
 14  \w     91.00 176.00   1.00    5.00    --  108.65  61.00-120.00   85
 15  \w     91.00 177.00   1.00    5.00    --  108.65  45.00 120.00   86
 16  \w     87.00 178.00   1.00    5.00    --  108.65  30.00 150.00   91
 17  \w     91.00 177.00   1.00    5.00    --  108.65  45.00 150.00   86
 18  \w     82.00 176.00   1.00    5.00    --  108.65  77.00 120.00   94
 19  \w     41.00 135.00   1.00    5.00    --  108.65 -77.00 -30.00   94
 20  \w     70.00 178.00   1.00    5.00    --  108.65  15.00 150.00  108
 21  \w   -104.00 -10.00   1.00    1.50    --  -36.45 -77.00 -30.00   94
 22  \w    -63.00  31.00   1.00    1.50    --  -36.45  77.00-150.00   94
 23  \w   -104.00 -20.00   1.00    1.50    --  -36.45 -57.00   0.00   84
 24  \w    -31.00  53.00   1.00    1.50    --   36.45 -57.00   0.00   84
 25  \w      4.00  34.00   1.00    1.50    --   36.45  87.00 158.59   30
 26  \w    -12.00  70.00   1.00    1.50    --   36.45 -89.00 -60.00   82
 27  \w     91.00 177.00   1.00    5.00    --  108.65  43.00  17.31   86
 28  \w     40.00 143.00   1.00    5.00    --  108.65 -90.00  75.06  103
 29  \w     40.00 142.00   1.00    5.00    --  108.65 -89.00-153.45  102
 30  \w     82.00 176.00   1.00    5.00    --  108.65  77.00 -90.00   94
 31  \w     91.00 177.00   1.00    5.00    --  108.65  45.00  60.00   86
 32  \w     87.00 178.00   1.00    5.00    --  108.65  30.00 -30.00   91
 33  \w     82.00 176.00   1.00    5.00    --  108.65  77.00 -30.00   94
 34  \w     82.00 146.00   1.00    5.00    --  108.65  77.00-180.00   64
 35  \w     41.00 135.00   1.00    5.00    --  108.65 -77.00 150.00   94
;
_diffrn_measurement_device 'four-circle diffractometer'
_diffrn_measurement_device_type 'SuperNova, Dual, Cu at zero, EosS2'
_diffrn_measurement_method '\w scans'
_diffrn_orient_matrix_type 'CrysAlisPro convention (1999,Acta A55,543-557)'
_diffrn_orient_matrix_UB_11 -0.0773059000
_diffrn_orient_matrix_UB_12 -0.1298605000
_diffrn_orient_matrix_UB_13 -0.0279312000
_diffrn_orient_matrix_UB_21 0.0730726000
_diffrn_orient_matrix_UB_22 -0.0562185000
_diffrn_orient_matrix_UB_23 0.0286138000
_diffrn_orient_matrix_UB_31 -0.1060311000
_diffrn_orient_matrix_UB_32 -0.0503570000
_diffrn_orient_matrix_UB_33 0.0400551000
_diffrn_radiation_monochromator mirror
_diffrn_radiation_probe x-ray
_diffrn_radiation_type CuK\a
_diffrn_radiation_wavelength 1.54184
_diffrn_reflns_av_R_equivalents 0.0349
_diffrn_reflns_av_unetI/netI 0.0141
_diffrn_reflns_Laue_measured_fraction_full 1.000
_diffrn_reflns_Laue_measured_fraction_max 1.000
_diffrn_reflns_limit_h_max 14
_diffrn_reflns_limit_h_min -14
_diffrn_reflns_limit_k_max 14
_diffrn_reflns_limit_k_min -14
_diffrn_reflns_limit_l_max 33
_diffrn_reflns_limit_l_min -33
_diffrn_reflns_number 50607
_diffrn_reflns_point_group_measured_fraction_full 0.998
_diffrn_reflns_point_group_measured_fraction_max 0.997
_diffrn_reflns_theta_full 67.684
_diffrn_reflns_theta_max 72.268
_diffrn_reflns_theta_min 4.311
_diffrn_source 'micro-focus sealed X-ray tube'
_diffrn_source_type 'SuperNova (Cu) X-ray Source'
_exptl_absorpt_coefficient_mu 0.704
_exptl_absorpt_correction_T_max 1.000
_exptl_absorpt_correction_T_min 0.580
_exptl_absorpt_correction_type gaussian
_exptl_absorpt_process_details
;
CrysAlisPro 1.171.38.46 (Rigaku Oxford Diffraction, 2015)
Numerical absorption correction based on gaussian integration over
			a multifaceted crystal model
Empirical absorption correction using spherical harmonics,
 implemented in SCALE3 ABSPACK scaling algorithm.
;
_exptl_crystal_colour colourless
_exptl_crystal_colour_primary colourless
_exptl_crystal_density_diffrn 1.153
_exptl_crystal_description needle
_exptl_crystal_F_000 1236
_exptl_crystal_size_max 0.415
_exptl_crystal_size_mid 0.077
_exptl_crystal_size_min 0.065
_refine_diff_density_max 0.140
_refine_diff_density_min -0.148
_refine_diff_density_rms 0.031
_refine_ls_abs_structure_details
;
 Flack x determined using 2063 quotients [(I+)-(I-)]/[(I+)+(I-)]
 (Parsons, Flack and Wagner, Acta Cryst. B69 (2013) 249-259).
;
_refine_ls_abs_structure_Flack 0.04(3)
_refine_ls_extinction_method none
_refine_ls_goodness_of_fit_ref 1.052
_refine_ls_hydrogen_treatment constr
_refine_ls_matrix_type full
_refine_ls_number_parameters 250
_refine_ls_number_reflns 4353
_refine_ls_number_restraints 1
_refine_ls_restrained_S_all 1.052
_refine_ls_R_factor_all 0.0235
_refine_ls_R_factor_gt 0.0232
_refine_ls_shift/su_max 0.001
_refine_ls_shift/su_mean 0.000
_refine_ls_structure_factor_coef Fsqd
_refine_ls_weighting_details 'w=1/[\s^2^(Fo^2^)+(0.0329P)^2^+0.3875P] where P=(Fo^2^+2Fc^2^)/3'
_refine_ls_weighting_scheme calc
_refine_ls_wR_factor_gt 0.0584
_refine_ls_wR_factor_ref 0.0586
_reflns_Friedel_coverage 0.951
_reflns_Friedel_fraction_full 0.995
_reflns_Friedel_fraction_max 0.994
_reflns_number_gt 4305
_reflns_number_total 4353
_reflns_threshold_expression 'I > 2\s(I)'
_cod_data_source_file d1sc05910f2.cif
_cod_data_source_block jab-bab-6214
_cod_original_cell_volume 3305.73(6)
_cod_database_code 1566353
_shelx_shelxl_version_number 2018/1
_chemical_oxdiff_formula C20H31FN2O4
_shelx_space_group_comment
;
The symmetry employed for this shelxl refinement is uniquely defined
by the following loop, which should always be used as a source of
symmetry information in preference to the above space-group names.
They are only intended as comments.
;
_reflns_odcompleteness_completeness 99.95
_reflns_odcompleteness_iscentric 1
_reflns_odcompleteness_theta 66.49
_olex2_refinement_description
;
1. Fixed Uiso
 At 1.2 times of:
  All C(H) groups, All C(H,H) groups, All N(H) groups
 At 1.5 times of:
  All C(H,H,H) groups
2.a Ternary CH refined with riding coordinates:
 C2(H2)
2.b Secondary CH2 refined with riding coordinates:
 C4(H4A,H4B), C5(H5A,H5B), C12(H12A,H12B)
2.c Aromatic/amide H refined with riding coordinates:
 N1(H1), C7(H7), C8(H8), C9(H9), C10(H10), C11(H11)
2.d Idealised Me refined as rotating group:
 C14(H14A,H14B,H14C), C15(H15A,H15B,H15C), C16(H16A,H16B,H16C), C18(H18A,H18B,
 H18C), C19(H19A,H19B,H19C), C20(H20A,H20B,H20C)
;
_olex2_date_sample_data_collection 2019-08-15
_olex2_exptl_crystal_mounting_method 'mounted in a polyimide loop'
_olex2_submission_special_instructions 'No special instructions were received'
_oxdiff_exptl_absorpt_empirical_details
;
Empirical correction (ABSPACK) includes:
- Absorption correction using spherical harmonics
- Frame scaling
;
_oxdiff_exptl_absorpt_empirical_full_max 1.174
_oxdiff_exptl_absorpt_empirical_full_min 0.842

loop_
_space_group_symop_operation_xyz
'x, y, z'
'-y, x-y, z+1/3'
'-x+y, -x, z+2/3'
'-x, -y, z+1/2'
'y, -x+y, z+5/6'
'x-y, x, z+1/6'

loop_
_atom_site_label
_atom_site_type_symbol
_atom_site_fract_x
_atom_site_fract_y
_atom_site_fract_z
_atom_site_U_iso_or_equiv
_atom_site_adp_type
_atom_site_occupancy
_atom_site_site_symmetry_order
_atom_site_calc_flag
_atom_site_refinement_flags_posn
_atom_site_refinement_flags_adp
_atom_site_refinement_flags_occupancy
_atom_site_disorder_assembly
_atom_site_disorder_group
F1 F 1.10806(8) 0.80755(8) 0.56449(3) 0.02072(18) Uani 1 1 d . . . . .
O1 O 0.77643(10) 0.85127(10) 0.48902(4) 0.0192(2) Uani 1 1 d . . . . .
O2 O 0.76338(10) 0.90858(10) 0.56809(4) 0.0184(2) Uani 1 1 d . . . . .
O3 O 1.04203(12) 0.67556(12) 0.44870(4) 0.0280(3) Uani 1 1 d . . . . .
O4 O 1.16562(12) 0.67670(12) 0.50782(5) 0.0297(3) Uani 1 1 d . . . . .
N1 N 0.86626(12) 0.80039(12) 0.55308(4) 0.0152(2) Uani 1 1 d . . . . .
H1 H 0.887979 0.815172 0.583551 0.018 Uiso 1 1 calc R . . . .
N2 N 1.09028(12) 0.70676(12) 0.48978(5) 0.0200(3) Uani 1 1 d . . . . .
C1 C 0.79988(13) 0.85392(13) 0.53281(5) 0.0149(3) Uani 1 1 d . . . . .
C2 C 0.90218(13) 0.71869(13) 0.52513(5) 0.0143(3) Uani 1 1 d . . . . .
H2 H 0.862350 0.703529 0.492467 0.017 Uiso 1 1 calc R . . . .
C3 C 1.05163(14) 0.79286(14) 0.51940(5) 0.0158(3) Uani 1 1 d . . . . .
C4 C 1.10972(14) 0.92302(14) 0.49333(5) 0.0178(3) Uani 1 1 d . . . . .
H4A H 1.081856 0.977425 0.509935 0.021 Uiso 1 1 calc R . . . .
H4B H 1.076465 0.909023 0.459992 0.021 Uiso 1 1 calc R . . . .
C5 C 1.25912(14) 0.99493(15) 0.49174(6) 0.0235(3) Uani 1 1 d . . . . .
H5A H 1.292974 1.014663 0.524989 0.028 Uiso 1 1 calc R . . . .
H5B H 1.287542 0.938758 0.476983 0.028 Uiso 1 1 calc R . . . .
C6 C 1.31364(14) 1.11996(14) 0.46265(5) 0.0192(3) Uani 1 1 d . . . . .
C7 C 1.29002(16) 1.21949(16) 0.47679(6) 0.0261(3) Uani 1 1 d . . . . .
H7 H 1.241718 1.210006 0.504998 0.031 Uiso 1 1 calc R . . . .
C8 C 1.33800(16) 1.33227(16) 0.44912(7) 0.0298(4) Uani 1 1 d . . . . .
H8 H 1.321694 1.398071 0.458846 0.036 Uiso 1 1 calc R . . . .
C9 C 1.41019(17) 1.34782(16) 0.40701(6) 0.0289(4) Uani 1 1 d . . . . .
H9 H 1.441208 1.423278 0.388290 0.035 Uiso 1 1 calc R . . . .
C10 C 1.43584(17) 1.25102(16) 0.39299(6) 0.0275(3) Uani 1 1 d . . . . .
H10 H 1.485338 1.261533 0.365041 0.033 Uiso 1 1 calc R . . . .
C11 C 1.38757(16) 1.13776(15) 0.42072(6) 0.0230(3) Uani 1 1 d . . . . .
H11 H 1.405038 1.072716 0.411040 0.028 Uiso 1 1 calc R . . . .
C12 C 0.85281(13) 0.58620(13) 0.55088(5) 0.0163(3) Uani 1 1 d . . . . .
H12A H 0.854577 0.599844 0.586074 0.020 Uiso 1 1 calc R . . . .
H12B H 0.913414 0.555735 0.543830 0.020 Uiso 1 1 calc R . . . .
C13 C 0.71461(14) 0.47761(14) 0.53656(5) 0.0189(3) Uani 1 1 d . . . . .
C14 C 0.61419(16) 0.52245(17) 0.54139(7) 0.0308(4) Uani 1 1 d . . . . .
H14A H 0.617189 0.554310 0.574073 0.046 Uiso 1 1 calc GR . . . .
H14B H 0.528604 0.450316 0.534978 0.046 Uiso 1 1 calc GR . . . .
H14C H 0.633829 0.590823 0.518152 0.046 Uiso 1 1 calc GR . . . .
C15 C 0.67752(17) 0.36228(15) 0.57123(7) 0.0293(4) Uani 1 1 d . . . . .
H15A H 0.741129 0.334895 0.568706 0.044 Uiso 1 1 calc GR . . . .
H15B H 0.593312 0.291337 0.562297 0.044 Uiso 1 1 calc GR . . . .
H15C H 0.674892 0.388380 0.604407 0.044 Uiso 1 1 calc GR . . . .
C16 C 0.71413(17) 0.43266(16) 0.48378(6) 0.0269(3) Uani 1 1 d . . . . .
H16A H 0.628734 0.362286 0.475795 0.040 Uiso 1 1 calc GR . . . .
H16B H 0.776303 0.403521 0.480825 0.040 Uiso 1 1 calc GR . . . .
H16C H 0.737057 0.503990 0.461622 0.040 Uiso 1 1 calc GR . . . .
C17 C 0.67660(16) 0.96127(16) 0.55686(6) 0.0217(3) Uani 1 1 d . . . . .
C18 C 0.54669(17) 0.8523(2) 0.53854(7) 0.0347(4) Uani 1 1 d . . . . .
H18A H 0.558349 0.823013 0.507055 0.052 Uiso 1 1 calc GR . . . .
H18B H 0.486360 0.883726 0.535536 0.052 Uiso 1 1 calc GR . . . .
H18C H 0.513050 0.781090 0.561417 0.052 Uiso 1 1 calc GR . . . .
C19 C 0.7422(2) 1.07472(19) 0.52128(6) 0.0349(4) Uani 1 1 d . . . . .
H19A H 0.828055 1.135520 0.533000 0.052 Uiso 1 1 calc GR . . . .
H19B H 0.691683 1.117465 0.518809 0.052 Uiso 1 1 calc GR . . . .
H19C H 0.748406 1.042961 0.489526 0.052 Uiso 1 1 calc GR . . . .
C20 C 0.66194(17) 1.00896(17) 0.60717(6) 0.0260(3) Uani 1 1 d . . . . .
H20A H 0.621873 0.936513 0.629442 0.039 Uiso 1 1 calc GR . . . .
H20B H 0.608374 1.048339 0.604343 0.039 Uiso 1 1 calc GR . . . .
H20C H 0.746342 1.072062 0.619417 0.039 Uiso 1 1 calc GR . . . .

loop_
_atom_site_aniso_label
_atom_site_aniso_U_11
_atom_site_aniso_U_22
_atom_site_aniso_U_33
_atom_site_aniso_U_23
_atom_site_aniso_U_13
_atom_site_aniso_U_12
F1 0.0179(4) 0.0263(4) 0.0156(4) 0.0032(3) -0.0022(3) 0.0094(4)
O1 0.0272(5) 0.0241(5) 0.0122(5) 0.0007(4) -0.0007(4) 0.0173(4)
O2 0.0241(5) 0.0243(5) 0.0139(5) -0.0021(4) -0.0004(4) 0.0174(5)
O3 0.0329(6) 0.0321(6) 0.0219(6) -0.0055(5) 0.0019(5) 0.0184(5)
O4 0.0288(6) 0.0312(6) 0.0394(7) 0.0118(5) 0.0085(5) 0.0227(5)
N1 0.0189(6) 0.0189(6) 0.0102(5) -0.0005(4) -0.0003(4) 0.0113(5)
N2 0.0200(6) 0.0170(6) 0.0247(7) 0.0056(5) 0.0064(5) 0.0105(5)
C1 0.0161(6) 0.0141(6) 0.0134(6) -0.0003(5) 0.0016(5) 0.0068(5)
C2 0.0153(6) 0.0144(6) 0.0139(6) 0.0007(5) 0.0007(5) 0.0080(5)
C3 0.0179(7) 0.0176(6) 0.0138(6) 0.0005(5) 0.0000(5) 0.0102(5)
C4 0.0188(7) 0.0160(6) 0.0199(7) 0.0032(5) 0.0012(5) 0.0096(6)
C5 0.0190(7) 0.0217(7) 0.0284(8) 0.0080(6) 0.0022(6) 0.0091(6)
C6 0.0147(6) 0.0170(7) 0.0215(7) 0.0011(5) -0.0020(5) 0.0046(5)
C7 0.0234(7) 0.0229(7) 0.0293(8) 0.0003(6) 0.0055(6) 0.0096(6)
C8 0.0253(8) 0.0182(7) 0.0454(10) -0.0011(7) -0.0003(7) 0.0105(6)
C9 0.0252(8) 0.0176(7) 0.0345(9) 0.0075(6) -0.0028(7) 0.0037(6)
C10 0.0269(8) 0.0245(8) 0.0209(8) 0.0025(6) 0.0036(6) 0.0052(6)
C11 0.0231(7) 0.0181(7) 0.0245(7) -0.0013(6) 0.0015(6) 0.0077(6)
C12 0.0171(7) 0.0158(6) 0.0169(6) 0.0031(5) 0.0015(5) 0.0090(6)
C13 0.0169(7) 0.0157(7) 0.0222(7) -0.0007(5) 0.0020(5) 0.0068(6)
C14 0.0168(7) 0.0257(8) 0.0480(10) -0.0072(7) 0.0008(7) 0.0091(6)
C15 0.0316(8) 0.0181(7) 0.0291(8) 0.0038(6) 0.0043(7) 0.0056(7)
C16 0.0314(8) 0.0219(7) 0.0228(8) -0.0039(6) -0.0017(6) 0.0099(6)
C17 0.0291(8) 0.0286(8) 0.0180(7) 0.0009(6) 0.0017(6) 0.0225(7)
C18 0.0273(9) 0.0518(11) 0.0320(9) -0.0118(8) -0.0054(7) 0.0250(8)
C19 0.0614(12) 0.0347(9) 0.0253(9) 0.0070(7) 0.0114(8) 0.0366(10)
C20 0.0350(9) 0.0305(8) 0.0211(7) -0.0016(6) 0.0047(6) 0.0229(7)

loop_
_atom_type_symbol
_atom_type_description
_atom_type_scat_dispersion_real
_atom_type_scat_dispersion_imag
_atom_type_scat_source
C C 0.0181 0.0091 'International Tables Vol C Tables 4.2.6.8 and 6.1.1.4'
H H 0.0000 0.0000 'International Tables Vol C Tables 4.2.6.8 and 6.1.1.4'
F F 0.0727 0.0534 'International Tables Vol C Tables 4.2.6.8 and 6.1.1.4'
N N 0.0311 0.0180 'International Tables Vol C Tables 4.2.6.8 and 6.1.1.4'
O O 0.0492 0.0322 'International Tables Vol C Tables 4.2.6.8 and 6.1.1.4'

loop_
_exptl_crystal_face_index_h
_exptl_crystal_face_index_k
_exptl_crystal_face_index_l
_exptl_crystal_face_perp_dist
7 -2 -1 0.0323
-7 2 1 0.0323
1 -1 17 0.1952
-7 2 -4 0.0574
6 -1 -8 0.0914
2 -7 -1 0.0166
-1 7 -1 0.0341

loop_
_geom_angle_atom_site_label_1
_geom_angle_atom_site_label_2
_geom_angle_atom_site_label_3
_geom_angle
_geom_angle_site_symmetry_1
_geom_angle_site_symmetry_3
_geom_angle_publ_flag
C1 O2 C17 120.98(11) . . ?
C1 N1 H1 118.9 . . ?
C1 N1 C2 122.14(11) . . ?
C2 N1 H1 118.9 . . ?
O3 N2 C3 115.45(12) . . ?
O4 N2 O3 125.40(13) . . ?
O4 N2 C3 119.14(13) . . ?
O1 C1 O2 125.87(13) . . ?
O1 C1 N1 124.44(13) . . ?
O2 C1 N1 109.68(12) . . ?
N1 C2 H2 108.9 . . ?
N1 C2 C3 108.00(11) . . ?
N1 C2 C12 110.58(11) . . ?
C3 C2 H2 108.9 . . ?
C3 C2 C12 111.66(11) . . ?
C12 C2 H2 108.9 . . ?
F1 C3 N2 105.46(11) . . ?
F1 C3 C2 109.33(11) . . ?
F1 C3 C4 110.30(12) . . ?
N2 C3 C2 108.24(11) . . ?
C4 C3 N2 107.15(11) . . ?
C4 C3 C2 115.82(11) . . ?
C3 C4 H4A 109.0 . . ?
C3 C4 H4B 109.0 . . ?
C3 C4 C5 112.92(12) . . ?
H4A C4 H4B 107.8 . . ?
C5 C4 H4A 109.0 . . ?
C5 C4 H4B 109.0 . . ?
C4 C5 H5A 109.3 . . ?
C4 C5 H5B 109.3 . . ?
H5A C5 H5B 108.0 . . ?
C6 C5 C4 111.62(12) . . ?
C6 C5 H5A 109.3 . . ?
C6 C5 H5B 109.3 . . ?
C7 C6 C5 121.05(14) . . ?
C11 C6 C5 120.51(14) . . ?
C11 C6 C7 118.43(14) . . ?
C6 C7 H7 119.8 . . ?
C8 C7 C6 120.41(16) . . ?
C8 C7 H7 119.8 . . ?
C7 C8 H8 119.8 . . ?
C7 C8 C9 120.44(16) . . ?
C9 C8 H8 119.8 . . ?
C8 C9 H9 120.1 . . ?
C10 C9 C8 119.75(15) . . ?
C10 C9 H9 120.1 . . ?
C9 C10 H10 120.1 . . ?
C9 C10 C11 119.81(15) . . ?
C11 C10 H10 120.1 . . ?
C6 C11 H11 119.4 . . ?
C10 C11 C6 121.14(15) . . ?
C10 C11 H11 119.4 . . ?
C2 C12 H12A 108.3 . . ?
C2 C12 H12B 108.3 . . ?
C2 C12 C13 115.96(11) . . ?
H12A C12 H12B 107.4 . . ?
C13 C12 H12A 108.3 . . ?
C13 C12 H12B 108.3 . . ?
C14 C13 C12 111.93(12) . . ?
C14 C13 C15 109.27(13) . . ?
C15 C13 C12 107.41(12) . . ?
C16 C13 C12 110.17(12) . . ?
C16 C13 C14 109.42(14) . . ?
C16 C13 C15 108.56(13) . . ?
C13 C14 H14A 109.5 . . ?
C13 C14 H14B 109.5 . . ?
C13 C14 H14C 109.5 . . ?
H14A C14 H14B 109.5 . . ?
H14A C14 H14C 109.5 . . ?
H14B C14 H14C 109.5 . . ?
C13 C15 H15A 109.5 . . ?
C13 C15 H15B 109.5 . . ?
C13 C15 H15C 109.5 . . ?
H15A C15 H15B 109.5 . . ?
H15A C15 H15C 109.5 . . ?
H15B C15 H15C 109.5 . . ?
C13 C16 H16A 109.5 . . ?
C13 C16 H16B 109.5 . . ?
C13 C16 H16C 109.5 . . ?
H16A C16 H16B 109.5 . . ?
H16A C16 H16C 109.5 . . ?
H16B C16 H16C 109.5 . . ?
O2 C17 C18 109.45(13) . . ?
O2 C17 C19 110.48(13) . . ?
O2 C17 C20 101.70(11) . . ?
C18 C17 C19 113.36(15) . . ?
C18 C17 C20 110.86(14) . . ?
C19 C17 C20 110.38(13) . . ?
C17 C18 H18A 109.5 . . ?
C17 C18 H18B 109.5 . . ?
C17 C18 H18C 109.5 . . ?
H18A C18 H18B 109.5 . . ?
H18A C18 H18C 109.5 . . ?
H18B C18 H18C 109.5 . . ?
C17 C19 H19A 109.5 . . ?
C17 C19 H19B 109.5 . . ?
C17 C19 H19C 109.5 . . ?
H19A C19 H19B 109.5 . . ?
H19A C19 H19C 109.5 . . ?
H19B C19 H19C 109.5 . . ?
C17 C20 H20A 109.5 . . ?
C17 C20 H20B 109.5 . . ?
C17 C20 H20C 109.5 . . ?
H20A C20 H20B 109.5 . . ?
H20A C20 H20C 109.5 . . ?
H20B C20 H20C 109.5 . . ?

loop_
_geom_bond_atom_site_label_1
_geom_bond_atom_site_label_2
_geom_bond_distance
_geom_bond_site_symmetry_2
_geom_bond_publ_flag
F1 C3 1.3662(16) . ?
O1 C1 1.2206(18) . ?
O2 C1 1.3446(17) . ?
O2 C17 1.4765(16) . ?
O3 N2 1.2258(19) . ?
O4 N2 1.2171(18) . ?
N1 H1 0.8600 . ?
N1 C1 1.3500(18) . ?
N1 C2 1.4517(17) . ?
N2 C3 1.5381(17) . ?
C2 H2 0.9800 . ?
C2 C3 1.5406(18) . ?
C2 C12 1.5420(18) . ?
C3 C4 1.5140(19) . ?
C4 H4A 0.9700 . ?
C4 H4B 0.9700 . ?
C4 C5 1.533(2) . ?
C5 H5A 0.9700 . ?
C5 H5B 0.9700 . ?
C5 C6 1.510(2) . ?
C6 C7 1.395(2) . ?
C6 C11 1.389(2) . ?
C7 H7 0.9300 . ?
C7 C8 1.384(2) . ?
C8 H8 0.9300 . ?
C8 C9 1.386(3) . ?
C9 H9 0.9300 . ?
C9 C10 1.378(3) . ?
C10 H10 0.9300 . ?
C10 C11 1.389(2) . ?
C11 H11 0.9300 . ?
C12 H12A 0.9700 . ?
C12 H12B 0.9700 . ?
C12 C13 1.5425(19) . ?
C13 C14 1.531(2) . ?
C13 C15 1.533(2) . ?
C13 C16 1.531(2) . ?
C14 H14A 0.9600 . ?
C14 H14B 0.9600 . ?
C14 H14C 0.9600 . ?
C15 H15A 0.9600 . ?
C15 H15B 0.9600 . ?
C15 H15C 0.9600 . ?
C16 H16A 0.9600 . ?
C16 H16B 0.9600 . ?
C16 H16C 0.9600 . ?
C17 C18 1.515(2) . ?
C17 C19 1.517(2) . ?
C17 C20 1.524(2) . ?
C18 H18A 0.9600 . ?
C18 H18B 0.9600 . ?
C18 H18C 0.9600 . ?
C19 H19A 0.9600 . ?
C19 H19B 0.9600 . ?
C19 H19C 0.9600 . ?
C20 H20A 0.9600 . ?
C20 H20B 0.9600 . ?
C20 H20C 0.9600 . ?

loop_
_exptl_oxdiff_crystal_face_indexfrac_h
_exptl_oxdiff_crystal_face_indexfrac_k
_exptl_oxdiff_crystal_face_indexfrac_l
_exptl_oxdiff_crystal_face_x
_exptl_oxdiff_crystal_face_y
_exptl_oxdiff_crystal_face_z
7.0000 -2.0000 -0.9995 -0.2535 0.5953 -0.6815
-7.0000 2.0000 0.9995 0.2535 -0.5953 0.6815
1.0000 -1.0000 16.9999 -0.4223 0.6157 0.6253
-7.0000 2.0000 -4.0005 0.3932 -0.7384 0.4813
6.0000 -1.0000 -7.9995 -0.1105 0.2658 -0.9062
2.0000 -7.0000 -1.0000 0.7823 0.5111 0.1004
-1.0000 7.0000 -0.9999 -0.8038 -0.4952 -0.2865
